data_2000491
loop_
_publ_author_name
'L\"ovqvist, K.'
'Oskarsson, \%A.'

_publ_section_title
;
 Structure of
 <i>trans</i>-dichloro(dimethylsulfoxide)(piperidine)platinum(II)
;
_journal_issue 11
_journal_name_full 'Acta Crystallographica Section C'
_journal_page_first 2073
_journal_page_last 2075
_journal_paper_doi 10.1107/S0108270192007212
_journal_volume 48
_journal_year 1992
_chemical_formula_moiety 'C7 H17 Cl2 N1 O1 Pt1 S1'
_chemical_formula_sum 'C7 H17 Cl2 N O Pt S'
_chemical_formula_weight 429.26
_space_group_crystal_system orthorhombic
_space_group_IT_number 19
_space_group_name_Hall 'P 2ac 2ab'
_space_group_name_H-M_alt 'P 21 21 21'
_atom_type_scat_source 'International Tables (1974, Vol. IV)'
_cell_angle_alpha 90
_cell_angle_beta 90
_cell_angle_gamma 90
_cell_formula_units_Z 4
_cell_length_a 9.551(2)
_cell_length_b 10.486(3)
_cell_length_c 12.543(2)
_cell_measurement_reflns_used 25
_cell_measurement_temperature .295E-293
_cell_measurement_theta_max 15.5
_cell_measurement_theta_min 4.9
_cell_volume 1256.2(5)
_diffrn_measurement_device CAD4
_diffrn_measurement_method \w/2\q
_diffrn_radiation_type 'Mo K\a'
_diffrn_radiation_wavelength 0.71069
_diffrn_reflns_av_R_equivalents '0.0068 (based on standard reflections)'
_diffrn_reflns_limit_h_max 12
_diffrn_reflns_limit_h_min 0
_diffrn_reflns_limit_k_max 0
_diffrn_reflns_limit_k_min -13
_diffrn_reflns_limit_l_max 16
_diffrn_reflns_limit_l_min 0
_diffrn_reflns_number 1746
_diffrn_reflns_theta_max 28
_diffrn_standards_decay_% <+-2
_diffrn_standards_interval_time 120
_diffrn_standards_number 3
_exptl_absorpt_coefficient_mu 11.86
_exptl_absorpt_correction_T_max 0.4152
_exptl_absorpt_correction_T_min 0.1986
_exptl_absorpt_correction_type integration
_exptl_crystal_colour Yellow-orange
_exptl_crystal_density_diffrn 2.273
_exptl_crystal_description Prism
_exptl_crystal_size_max 0.22
_exptl_crystal_size_mid 0.18
_exptl_crystal_size_min 0.05
_refine_diff_density_max 1.46
_refine_diff_density_min -1.32
_refine_ls_extinction_coef 370
_refine_ls_extinction_method Isotropic
_refine_ls_goodness_of_fit_obs 1.04
_refine_ls_hydrogen_treatment noref
_refine_ls_number_parameters 119
_refine_ls_number_reflns 1329
_refine_ls_R_factor_obs 0.048
_refine_ls_shift/esd_max 0.076
_refine_ls_structure_factor_coef F
_refine_ls_weighting_details 'w = (\s^2^/4|F~o~|^2^+0.038|F~0~|^2^+3.0)^-1^'
_refine_ls_weighting_scheme calc
_refine_ls_wR_factor_obs 0.061
_reflns_number_observed 1329
_reflns_number_total 1746
_reflns_observed_criterion I>3\s(I)
_cod_data_source_file ab1016.cif
_cod_data_source_block ab1016a
_cod_depositor_comments
;
 Marking attached hydrogen atoms.

 Antanas Vaitkus,
 2018-02-09

The following automatic conversions were performed:

'_refine_ls_weighting_scheme' value
'(\s^2^/4|F~o~|^2^+0.038|F~0~|^2^+3.0)^-1^' was changed to 'calc'.
New tag '_refine_ls_weighting_details' was created. The value of the
new tag was set to 'w = (\s^2^/4|F~o~|^2^+0.038|F~0~|^2^+3.0)^-1^'.

Automatic conversion script
Id: cif_fix_values 3143 2015-03-26 13:38:13Z robertas 
;
_cod_original_cell_volume 1256.2(3)
_cod_original_formula_sum 'C7 H17 Cl2 N1 O1 Pt1 S1'
_cod_database_code 2000491

loop_
_space_group_symop_id
_space_group_symop_operation_xyz
1 x,y,z
2 -x+1/2,-y,z+1/2
3 x+1/2,-y+1/2,-z
4 -x,y+1/2,-z+1/2

loop_
_atom_site_label
_atom_site_fract_x
_atom_site_fract_y
_atom_site_fract_z
_atom_site_U_iso_or_equiv
_atom_site_attached_hydrogens
Pt .08970(7) .01621(7) .02408(6) .0345(2) 0
Cl(1) .3003(6) .0460(7) -.0598(5) .061(2) 0
Cl(2) -.1234(5) -.0212(6) .1028(5) .0512(16) 0
S .1480(6) .1661(6) .1399(5) .0463(18) 0
N .0431(17) -.1224(16) -.0895(16) .040(5) 1
O .2800(19) .149(2) .2002(17) .079(8) 0
C(1) -.084(2) -.0947(19) -.1533(17) .042(6) 2
C(2) -.109(2) -.192(3) -.245(2) .056(8) 2
C(3) -.114(3) -.328(3) -.191(3) .071(11) 2
C(4) .020(3) -.359(3) -.128(2) .065(9) 2
C(5) .038(3) -.258(2) -.0417(18) .051(8) 2
C(6) .009(4) .200(3) .235(3) .080(12) 3
C(7) .156(3) .320(2) .065(3) .077(11) 3

loop_
_geom_angle_atom_site_label_1
_geom_angle_atom_site_label_2
_geom_angle_atom_site_label_3
_geom_angle
S Pt N 177.2(5)
S Pt Cl(1) 89.1(2)
N Pt Cl(1) 88.2(5)
Pt N C(1) 114.0(10)
C(1) N C(5) 111(2)
C(1) C(2) C(3) 106(2)
C(3) C(4) C(5) 108(3)
Pt S C(6) 113.0(10)
Pt S C(7) 107.0(10)
O S C(7) 109.0(10)
Cl(1) Pt Cl(2) 177.4(2)
S Pt Cl(2) 93.6(2)
N Pt Cl(2) 89.2(5)
Pt N C(5) 113.0(10)
N C(1) C(2) 113(2)
C(2) C(3) C(4) 112(2)
C(4) C(5) N 112(2)
Pt S O 118.0(10)
O S C(6) 108.0(10)
C(6) S C(7) 101(2)

loop_
_geom_bond_atom_site_label_1
_geom_bond_atom_site_label_2
_geom_bond_distance
Pt S 2.212(6)
Pt N 2.083(18)
N C(1) 1.48(3)
C(1) C(2) 1.55(3)
C(3) C(4) 1.55(4)
S O 1.48(2)
S C(7) 1.88(3)
Pt Cl(1) 2.292(6)
Pt Cl(2) 2.296(5)
N C(5) 1.54(3)
C(2) C(3) 1.58(4)
C(4) C(5) 1.52(4)
S C(6) 1.82(4)

loop_
_geom_contact_atom_site_label_1
_geom_contact_atom_site_label_2
_geom_contact_distance
O N' 3.14(3)
